data_4342881
loop_
_publ_author_name
'Chorazy, Szymon'
'Arczynski, Miros\/law'
'Nakabayashi, Koji'
'Sieklucka, Barbara'
'Ohkoshi, Shin-Ichi'

_publ_section_title
;
 Visible to Near-Infrared Emission from
 Ln(III)(Bis-oxazoline)-[Mo(V)(CN)8] (Ln = Ce-Yb) Magnetic Coordination
 Polymers Showing Unusual Lanthanide-Dependent Sliding of Cyanido-Bridged
 Layers.
;
_journal_issue 10
_journal_name_full 'Inorganic chemistry'
_journal_page_first 4724
_journal_page_last 4736
_journal_paper_doi 10.1021/acs.inorgchem.5b00040
_journal_volume 54
_journal_year 2015
_chemical_formula_sum 'C26 H25 Gd Mo N14 O7'
_chemical_formula_weight 898.79
_chemical_name_systematic
;
 ?
;
_space_group_IT_number 14
_symmetry_cell_setting monoclinic
_symmetry_space_group_name_Hall '-P 2yn'
_symmetry_space_group_name_H-M 'P 1 21/n 1'
_atom_sites_solution_hydrogens geom
_atom_sites_solution_primary direct
_atom_sites_solution_secondary difmap
_audit_conform_dict_location ftp://ftp.iucr.org/pub/cif_core.dic
_audit_conform_dict_name cif_core.dic
_audit_conform_dict_version 2.4
_audit_creation_date 2014-10-08T00:58:09-00:00
_audit_creation_method 'WinGX routine CIF_UPDATE'
_cell_angle_alpha 90
_cell_angle_beta 93.4680(10)
_cell_angle_gamma 90
_cell_formula_units_Z 4
_cell_length_a 12.5669(4)
_cell_length_b 19.7661(6)
_cell_length_c 13.9414(5)
_cell_measurement_temperature 90(2)
_cell_volume 3456.7(2)
_computing_structure_refinement 'SHELXL-97 (Sheldrick, 1997)'
_computing_structure_solution 'SHELXS-97 (Sheldrick, 1990)'
_diffrn_ambient_temperature 90(2)
_diffrn_measured_fraction_theta_full 0.997
_diffrn_measured_fraction_theta_max 0.997
_diffrn_measurement_device_type 'Rigaku R-AXIS RAPID'
_diffrn_measurement_method \w
_diffrn_radiation_monochromator graphite
_diffrn_radiation_type MoK\a
_diffrn_radiation_wavelength 0.71075
_diffrn_reflns_av_R_equivalents 0.086
_diffrn_reflns_av_unetI/netI 0.071
_diffrn_reflns_limit_h_max 16
_diffrn_reflns_limit_h_min -15
_diffrn_reflns_limit_k_max 25
_diffrn_reflns_limit_k_min -23
_diffrn_reflns_limit_l_max 18
_diffrn_reflns_limit_l_min -18
_diffrn_reflns_number 33365
_diffrn_reflns_theta_full 27.46
_diffrn_reflns_theta_max 27.46
_diffrn_reflns_theta_min 3.05
_exptl_absorpt_coefficient_mu 2.328
_exptl_absorpt_correction_T_max 0.8730
_exptl_absorpt_correction_T_min 0.7364
_exptl_absorpt_correction_type multi-scan
_exptl_absorpt_process_details 'ABSCOR (Rigaku, 1995)'
_exptl_crystal_colour yellow
_exptl_crystal_density_diffrn 1.727
_exptl_crystal_density_method 'not measured'
_exptl_crystal_description block
_exptl_crystal_F_000 1764
_exptl_crystal_size_max 0.14
_exptl_crystal_size_mid 0.09
_exptl_crystal_size_min 0.06
_refine_diff_density_max 0.904
_refine_diff_density_min -1.296
_refine_diff_density_rms 0.143
_refine_ls_extinction_method none
_refine_ls_goodness_of_fit_ref 1.03
_refine_ls_hydrogen_treatment mixed
_refine_ls_matrix_type full
_refine_ls_number_parameters 557
_refine_ls_number_reflns 7889
_refine_ls_number_restraints 7
_refine_ls_restrained_S_all 1.03
_refine_ls_R_factor_all 0.0743
_refine_ls_R_factor_gt 0.0448
_refine_ls_shift/su_max 0.001
_refine_ls_shift/su_mean 0
_refine_ls_structure_factor_coef Fsqd
_refine_ls_weighting_details 'calc w=1/[\s^2^(Fo^2^)+(0.0317P)^2^+4.5472P] where P=(Fo^2^+2Fc^2^)/3'
_refine_ls_weighting_scheme calc
_refine_ls_wR_factor_gt 0.084
_refine_ls_wR_factor_ref 0.0936
_reflns_number_gt 5673
_reflns_number_total 7889
_reflns_threshold_expression >2sigma(I)
_cod_data_source_file ic5b00040_si_002.cif
_cod_data_source_block GdMoBox
_cod_depositor_comments 'Adding full bibliography for 4342874--4342887.cif.'
_cod_original_sg_symbol_H-M 'P 21/n'
_cod_database_code 4342881

loop_
_symmetry_equiv_pos_as_xyz
'x, y, z'
'-x+1/2, y+1/2, -z+1/2'
'-x, -y, -z'
'x-1/2, -y-1/2, z-1/2'

loop_
_atom_site_label
_atom_site_type_symbol
_atom_site_fract_x
_atom_site_fract_y
_atom_site_fract_z
_atom_site_U_iso_or_equiv
_atom_site_adp_type
_atom_site_occupancy
_atom_site_symmetry_multiplicity
_atom_site_calc_flag
_atom_site_refinement_flags
Gd1 Gd 0.292882(19) 0.628800(11) 0.383947(19) 0.02022(8) Uani 1 1 d .
Mo1 Mo 0.56304(3) 0.63283(2) 0.73471(3) 0.01783(10) Uani 1 1 d .
O2 O 0.1775(3) 0.66645(17) 0.4988(3) 0.0280(8) Uani 1 1 d .
O5 O 0.6104(3) 0.73838(18) 0.3277(3) 0.0360(10) Uani 1 1 d .
O6 O 0.4986(3) 0.82085(18) 0.4543(3) 0.0381(10) Uani 1 1 d .
O3 O 0.1021(3) 0.43980(18) 0.4899(3) 0.0337(9) Uani 1 1 d .
O1 O 0.3024(3) 0.62240(18) 0.2152(3) 0.0329(9) Uani 1 1 d .
O4 O -0.0030(3) 0.48873(19) 0.3203(3) 0.0365(10) Uani 1 1 d .
O7 O 0.2643(4) 0.4217(2) 0.8744(4) 0.0457(11) Uani 1 1 d .
N2 N 0.6140(3) 0.4794(2) 0.6548(3) 0.0267(10) Uani 1 1 d .
N1 N 0.4063(3) 0.6146(2) 0.5363(3) 0.0261(10) Uani 1 1 d .
N7 N 0.3564(4) 0.5397(2) 0.7913(3) 0.0338(11) Uani 1 1 d .
N8 N 0.5731(4) 0.6226(3) 0.9726(4) 0.0467(14) Uani 1 1 d .
N6 N 0.8136(4) 0.5901(2) 0.7950(4) 0.0416(13) Uani 1 1 d .
N3 N 0.6855(3) 0.7746(2) 0.8076(3) 0.0260(10) Uani 1 1 d .
N5 N 0.3853(4) 0.7551(2) 0.7563(4) 0.0397(13) Uani 1 1 d .
N4 N 0.6837(4) 0.6899(2) 0.5458(3) 0.0297(11) Uani 1 1 d .
N16 N 0.3658(4) 0.7428(2) 0.4434(3) 0.0286(11) Uani 1 1 d .
N15 N 0.4808(3) 0.6594(2) 0.3366(3) 0.0285(10) Uani 1 1 d .
N14 N 0.1196(3) 0.5730(2) 0.3155(3) 0.0292(11) Uani 1 1 d .
N13 N 0.2250(3) 0.52357(19) 0.4783(3) 0.0249(10) Uani 1 1 d .
N11 N 0.2932(3) 0.6167(2) 0.0529(3) 0.0276(10) Uani 1 1 d .
N12A N 0.0587(9) 0.6820(7) 0.6066(10) 0.028(3) Uani 0.6 1 d PU
N12B N 0.0214(15) 0.6879(11) 0.5786(15) 0.032(4) Uani 0.4 1 d PU
C7 C 0.4278(4) 0.5727(3) 0.7731(4) 0.0292(13) Uani 1 1 d .
C8 C 0.5684(4) 0.6261(3) 0.8898(4) 0.0298(12) Uani 1 1 d .
C1 C 0.4592(4) 0.6211(2) 0.6068(4) 0.0207(11) Uani 1 1 d .
C5 C 0.4455(4) 0.7117(3) 0.7491(4) 0.0280(12) Uani 1 1 d .
C6 C 0.7266(4) 0.6055(3) 0.7743(4) 0.0303(13) Uani 1 1 d .
C3 C 0.6423(4) 0.7254(2) 0.7823(4) 0.0206(11) Uani 1 1 d .
C4 C 0.6431(4) 0.6697(2) 0.6115(4) 0.0220(11) Uani 1 1 d .
C2 C 0.5951(4) 0.5327(2) 0.6829(4) 0.0235(12) Uani 1 1 d .
C23 C 0.5576(4) 0.6289(3) 0.2713(5) 0.0344(13) Uani 1 1 d .
C24 C 0.6435(5) 0.6830(3) 0.2646(5) 0.0388(16) Uani 1 1 d .
C25 C 0.5180(4) 0.7168(3) 0.3605(4) 0.0266(12) Uani 1 1 d .
C26 C 0.4573(5) 0.7617(3) 0.4219(4) 0.0295(13) Uani 1 1 d .
C28 C 0.3257(5) 0.7966(3) 0.5060(5) 0.0352(15) Uani 1 1 d .
C27 C 0.4110(6) 0.8509(3) 0.5085(6) 0.0448(17) Uani 1 1 d .
C19 C 0.1385(4) 0.4953(2) 0.4458(4) 0.0250(12) Uani 1 1 d .
C18 C 0.1839(5) 0.4258(3) 0.5684(5) 0.0337(14) Uani 1 1 d .
C17 C 0.2662(5) 0.4821(3) 0.5603(5) 0.0323(14) Uani 1 1 d .
C20 C 0.0838(4) 0.5215(3) 0.3571(4) 0.0263(12) Uani 1 1 d .
C22 C 0.0464(5) 0.5838(3) 0.2292(5) 0.0366(15) Uani 1 1 d .
C21 C -0.0220(5) 0.5204(3) 0.2242(5) 0.0420(16) Uani 1 1 d .
C11 C 0.2794(4) 0.6481(3) 0.1349(4) 0.0262(12) Uani 1 1 d .
C14 C 0.3364(5) 0.5480(3) 0.0516(5) 0.0400(15) Uani 1 1 d .
H14A H 0.3409 0.5331 -0.0151 0.06 Uiso 1 1 calc R
H14B H 0.2896 0.5174 0.0848 0.06 Uiso 1 1 calc R
H14C H 0.4077 0.5475 0.0842 0.06 Uiso 1 1 calc R
C13 C 0.2676(6) 0.6498(3) -0.0387(5) 0.0370(15) Uani 1 1 d .
C12A C 0.0917(7) 0.6864(4) 0.5140(8) 0.024(2) Uani 0.6 1 d PU
C15A C 0.1287(8) 0.6479(4) 0.6802(7) 0.032(2) Uani 0.6 1 d P
C15B C -0.0325(15) 0.7235(9) 0.4971(16) 0.067(6) Uani 0.4 1 d P
C16 C -0.0489(6) 0.6968(5) 0.6383(8) 0.099(4) Uani 1 1 d .
C12B C 0.1129(17) 0.6632(8) 0.5751(15) 0.042(4) Uani 0.4 1 d PU
H21B H -0.096(4) 0.527(2) 0.218(4) 0.029(15) Uiso 1 1 d .
H21A H 0.007(4) 0.487(3) 0.176(4) 0.038(17) Uiso 1 1 d .
H22B H 0.007(4) 0.625(3) 0.244(4) 0.037(16) Uiso 1 1 d .
H22A H 0.091(5) 0.584(3) 0.174(5) 0.05(2) Uiso 1 1 d .
H11 H 0.242(5) 0.697(3) 0.128(4) 0.046(17) Uiso 1 1 d .
H23B H 0.533(4) 0.616(3) 0.199(5) 0.039(16) Uiso 1 1 d .
H23A H 0.589(4) 0.585(3) 0.307(4) 0.027(14) Uiso 1 1 d .
H28B H 0.265(5) 0.815(3) 0.484(5) 0.044(18) Uiso 1 1 d .
H28A H 0.326(5) 0.775(3) 0.570(5) 0.06(2) Uiso 1 1 d .
H18A H 0.207(4) 0.382(3) 0.557(4) 0.038(17) Uiso 1 1 d .
H18B H 0.144(5) 0.428(3) 0.630(5) 0.048(18) Uiso 1 1 d .
H17A H 0.348(5) 0.462(3) 0.543(4) 0.049(18) Uiso 1 1 d .
H17B H 0.272(4) 0.508(3) 0.615(4) 0.026(15) Uiso 1 1 d .
H27A H 0.447(6) 0.851(4) 0.573(6) 0.08(3) Uiso 1 1 d .
H27B H 0.388(5) 0.902(4) 0.483(5) 0.08(2) Uiso 1 1 d .
H24A H 0.712(5) 0.662(3) 0.285(4) 0.042(17) Uiso 1 1 d .
H24B H 0.638(5) 0.703(3) 0.194(5) 0.06(2) Uiso 1 1 d .
H7A H 0.294(6) 0.467(4) 0.841(6) 0.09(3) Uiso 1 1 d .
H7B H 0.330(8) 0.410(5) 0.920(8) 0.14(4) Uiso 1 1 d .
H13A H 0.243(4) 0.697(3) -0.031(4) 0.024(14) Uiso 1 1 d .
H13C H 0.219(6) 0.618(4) -0.077(6) 0.07(2) Uiso 1 1 d .
H13B H 0.334(6) 0.649(3) -0.084(6) 0.07(2) Uiso 1 1 d .

loop_
_atom_site_aniso_label
_atom_site_aniso_U_11
_atom_site_aniso_U_22
_atom_site_aniso_U_33
_atom_site_aniso_U_23
_atom_site_aniso_U_13
_atom_site_aniso_U_12
Gd1 0.02144(13) 0.01638(12) 0.02208(14) 0.00076(11) -0.00486(10) 0.00171(10)
Mo1 0.0176(2) 0.0161(2) 0.0195(2) -0.00097(17) -0.00106(17) -0.00049(17)
O2 0.026(2) 0.029(2) 0.028(2) -0.0002(17) 0.0009(17) -0.0009(16)
O5 0.033(2) 0.035(2) 0.041(3) -0.0001(19) 0.000(2) -0.0070(17)
O6 0.038(2) 0.030(2) 0.046(3) -0.0041(19) -0.002(2) -0.0109(18)
O3 0.033(2) 0.029(2) 0.040(3) 0.0009(18) 0.0055(19) -0.0074(17)
O1 0.038(2) 0.036(2) 0.025(2) 0.0025(18) -0.0006(17) 0.0146(18)
O4 0.024(2) 0.043(2) 0.041(3) -0.014(2) -0.0050(18) -0.0038(17)
O7 0.045(3) 0.048(3) 0.043(3) 0.010(2) -0.004(2) -0.008(2)
N2 0.023(2) 0.022(2) 0.034(3) 0.004(2) -0.007(2) 0.0000(18)
N1 0.033(2) 0.020(2) 0.025(3) 0.0069(18) -0.002(2) -0.0032(18)
N7 0.037(3) 0.038(3) 0.028(3) -0.004(2) 0.010(2) -0.012(2)
N8 0.042(3) 0.067(4) 0.030(3) 0.009(3) -0.004(2) -0.017(3)
N6 0.032(3) 0.042(3) 0.049(4) -0.012(3) -0.008(2) 0.002(2)
N3 0.032(3) 0.022(2) 0.024(3) 0.0015(19) -0.002(2) -0.0036(19)
N5 0.033(3) 0.035(3) 0.052(4) -0.005(2) 0.003(3) 0.007(2)
N4 0.032(3) 0.031(3) 0.026(3) -0.002(2) 0.003(2) -0.007(2)
N16 0.030(3) 0.025(2) 0.030(3) 0.000(2) -0.005(2) 0.0015(19)
N15 0.026(2) 0.028(2) 0.031(3) 0.002(2) -0.001(2) 0.0027(19)
N14 0.031(3) 0.031(2) 0.025(3) 0.000(2) -0.009(2) 0.002(2)
N13 0.028(2) 0.016(2) 0.030(3) 0.0030(18) -0.006(2) 0.0016(17)
N11 0.030(2) 0.026(2) 0.026(3) 0.000(2) 0.001(2) 0.0076(19)
N12A 0.022(7) 0.033(5) 0.029(8) -0.020(5) 0.004(5) -0.007(5)
N12B 0.038(11) 0.027(6) 0.030(10) -0.012(6) -0.007(7) -0.009(7)
C7 0.033(3) 0.030(3) 0.024(3) -0.005(2) 0.001(3) 0.000(2)
C8 0.023(3) 0.038(3) 0.028(3) 0.008(3) -0.004(2) -0.003(2)
C1 0.021(2) 0.016(2) 0.026(3) 0.004(2) 0.002(2) 0.000(2)
C5 0.026(3) 0.030(3) 0.028(3) -0.006(2) -0.003(2) -0.002(2)
C6 0.025(3) 0.027(3) 0.038(4) -0.008(3) -0.004(3) 0.002(2)
C3 0.024(3) 0.021(2) 0.017(3) 0.002(2) 0.001(2) 0.004(2)
C4 0.024(3) 0.019(2) 0.023(3) -0.006(2) 0.002(2) 0.002(2)
C2 0.017(2) 0.021(3) 0.031(3) 0.006(2) -0.008(2) 0.004(2)
C23 0.027(3) 0.033(3) 0.042(4) 0.003(3) 0.001(3) 0.004(3)
C24 0.028(3) 0.038(3) 0.050(5) 0.007(3) -0.005(3) 0.004(3)
C25 0.025(3) 0.033(3) 0.022(3) 0.010(2) -0.006(2) -0.008(2)
C26 0.038(3) 0.024(3) 0.025(3) 0.001(2) -0.008(3) -0.001(2)
C28 0.039(4) 0.022(3) 0.043(4) -0.006(3) -0.011(3) 0.006(3)
C27 0.058(4) 0.035(3) 0.041(4) -0.012(3) -0.007(4) -0.005(3)
C19 0.027(3) 0.022(3) 0.027(3) -0.002(2) 0.004(2) 0.003(2)
C18 0.038(3) 0.028(3) 0.036(4) 0.008(3) 0.011(3) 0.001(3)
C17 0.040(3) 0.027(3) 0.028(4) 0.009(3) -0.008(3) 0.001(3)
C20 0.021(3) 0.025(3) 0.032(3) -0.015(2) -0.002(2) 0.004(2)
C22 0.025(3) 0.056(4) 0.028(4) -0.003(3) -0.007(3) 0.008(3)
C21 0.024(3) 0.060(4) 0.041(4) -0.017(3) -0.012(3) 0.005(3)
C11 0.022(3) 0.032(3) 0.024(3) -0.001(2) -0.002(2) 0.003(2)
C14 0.059(4) 0.028(3) 0.034(4) -0.001(3) 0.011(3) 0.007(3)
C13 0.049(4) 0.037(3) 0.025(4) -0.001(3) 0.004(3) 0.014(3)
C12A 0.022(5) 0.018(4) 0.031(6) -0.007(4) 0.009(4) -0.008(4)
C15A 0.046(6) 0.024(4) 0.027(6) 0.005(4) 0.001(5) -0.005(4)
C15B 0.061(12) 0.056(11) 0.078(16) 0.031(10) -0.039(11) -0.009(9)
C16 0.030(4) 0.128(8) 0.141(10) -0.102(7) 0.032(5) -0.016(4)
C12B 0.063(13) 0.020(8) 0.044(11) -0.015(7) 0.005(10) -0.022(9)

loop_
_atom_type_symbol
_atom_type_description
_atom_type_scat_dispersion_real
_atom_type_scat_dispersion_imag
_atom_type_scat_source
Gd Gd -0.1653 3.9035 'International Tables Vol C Tables 4.2.6.8 and 6.1.1.4'
Mo Mo -1.6832 0.6857 'International Tables Vol C Tables 4.2.6.8 and 6.1.1.4'
C C 0.0033 0.0016 'International Tables Vol C Tables 4.2.6.8 and 6.1.1.4'
N N 0.0061 0.0033 'International Tables Vol C Tables 4.2.6.8 and 6.1.1.4'
O O 0.0106 0.006 'International Tables Vol C Tables 4.2.6.8 and 6.1.1.4'
H H 0 0 'International Tables Vol C Tables 4.2.6.8 and 6.1.1.4'

loop_
_geom_angle_atom_site_label_1
_geom_angle_atom_site_label_2
_geom_angle_atom_site_label_3
_geom_angle
_geom_angle_site_symmetry_1
_geom_angle_site_symmetry_3
O2 Gd1 O1 140.01(12) . .
O2 Gd1 N1 78.46(13) . .
O1 Gd1 N1 141.06(14) . .
O2 Gd1 N2 137.07(14) . 3_666
O1 Gd1 N2 71.85(13) . 3_666
N1 Gd1 N2 80.69(14) . 3_666
O2 Gd1 N3 73.27(14) . 4_575
O1 Gd1 N3 71.36(13) . 4_575
N1 Gd1 N3 134.64(13) . 4_575
N2 Gd1 N3 142.56(15) 3_666 4_575
O2 Gd1 N16 73.90(14) . .
O1 Gd1 N16 109.35(14) . .
N1 Gd1 N16 69.41(13) . .
N2 Gd1 N16 131.20(14) 3_666 .
N3 Gd1 N16 69.07(14) 4_575 .
O2 Gd1 N15 135.93(13) . .
O1 Gd1 N15 69.73(14) . .
N1 Gd1 N15 76.02(14) . .
N2 Gd1 N15 72.35(14) 3_666 .
N3 Gd1 N15 100.93(14) 4_575 .
N16 Gd1 N15 63.71(15) . .
O2 Gd1 N14 81.08(14) . .
O1 Gd1 N14 72.58(14) . .
N1 Gd1 N14 133.90(14) . .
N2 Gd1 N14 87.15(13) 3_666 .
N3 Gd1 N14 75.51(13) 4_575 .
N16 Gd1 N14 141.09(14) . .
N15 Gd1 N14 141.08(15) . .
O2 Gd1 N13 71.15(13) . .
O1 Gd1 N13 119.50(13) . .
N1 Gd1 N13 70.86(13) . .
N2 Gd1 N13 66.67(14) 3_666 .
N3 Gd1 N13 128.68(13) 4_575 .
N16 Gd1 N13 131.04(15) . .
N15 Gd1 N13 130.32(13) . .
N14 Gd1 N13 63.51(14) . .
C2 Mo1 C1 74.94(18) . .
C2 Mo1 C8 106.5(2) . .
C1 Mo1 C8 143.14(19) . .
C2 Mo1 C6 70.26(18) . .
C1 Mo1 C6 134.6(2) . .
C8 Mo1 C6 76.0(2) . .
C2 Mo1 C5 146.69(18) . .
C1 Mo1 C5 76.83(19) . .
C8 Mo1 C5 86.1(2) . .
C6 Mo1 C5 142.97(19) . .
C2 Mo1 C7 75.2(2) . .
C1 Mo1 C7 72.6(2) . .
C8 Mo1 C7 72.4(2) . .
C6 Mo1 C7 123.2(2) . .
C5 Mo1 C7 79.8(2) . .
C2 Mo1 C3 141.86(18) . .
C1 Mo1 C3 125.94(18) . .
C8 Mo1 C3 76.1(2) . .
C6 Mo1 C3 73.79(18) . .
C5 Mo1 C3 70.55(18) . .
C7 Mo1 C3 137.7(2) . .
C2 Mo1 C4 86.43(19) . .
C1 Mo1 C4 70.60(18) . .
C8 Mo1 C4 145.55(19) . .
C6 Mo1 C4 78.9(2) . .
C5 Mo1 C4 100.6(2) . .
C7 Mo1 C4 142.0(2) . .
C3 Mo1 C4 74.46(19) . .
C12A O2 Gd1 147.0(6) . .
C12B O2 Gd1 158.4(7) . .
C25 O5 C24 104.4(4) . .
C26 O6 C27 103.5(4) . .
C19 O3 C18 104.4(4) . .
C11 O1 Gd1 148.0(3) . .
C20 O4 C21 102.9(4) . .
H7A O7 H7B 100(6) . .
C2 N2 Gd1 163.4(4) . 3_666
C1 N1 Gd1 167.2(4) . .
C3 N3 Gd1 171.1(4) . 4_676
C26 N16 C28 105.9(5) . .
C26 N16 Gd1 119.9(4) . .
C28 N16 Gd1 134.1(4) . .
C25 N15 C23 106.3(5) . .
C25 N15 Gd1 118.4(4) . .
C23 N15 Gd1 134.6(3) . .
C20 N14 C22 105.5(4) . .
C20 N14 Gd1 119.3(3) . .
C22 N14 Gd1 135.1(4) . .
C19 N13 C17 106.5(4) . .
C19 N13 Gd1 117.5(3) . .
C17 N13 Gd1 135.8(3) . .
C11 N11 C13 121.1(5) . .
C11 N11 C14 121.0(5) . .
C13 N11 C14 118.0(5) . .
N12B N12A C12B 110(4) . .
N12B N12A C12A 69(3) . .
C12B N12A C12A 45.6(15) . .
N12B N12A C15A 161(4) . .
C12B N12A C15A 73.6(16) . .
C12A N12A C15A 118.6(11) . .
N12B N12A C16 58(3) . .
C12B N12A C16 161.7(16) . .
C12A N12A C16 126.8(10) . .
C15A N12A C16 113.6(11) . .
N12A N12B C16 99(4) . .
C12B N12B C16 140(2) . .
N12A N12B C12A 85(4) . .
C12B N12B C12A 45.6(12) . .
C16 N12B C12A 173(2) . .
N12A N12B C15B 154(4) . .
C12B N12B C15B 123(2) . .
C16 N12B C15B 97.8(16) . .
C12A N12B C15B 77.0(16) . .
N7 C7 Mo1 178.1(5) . .
N8 C8 Mo1 178.9(5) . .
N1 C1 Mo1 177.7(4) . .
N5 C5 Mo1 178.0(5) . .
N6 C6 Mo1 179.1(5) . .
N3 C3 Mo1 179.4(4) . .
N4 C4 Mo1 178.7(5) . .
N2 C2 Mo1 178.8(5) . .
N15 C23 C24 103.9(5) . .
N15 C23 H23B 121(3) . .
C24 C23 H23B 106(3) . .
N15 C23 H23A 107(3) . .
C24 C23 H23A 111(3) . .
H23B C23 H23A 109(4) . .
O5 C24 C23 104.9(5) . .
O5 C24 H24A 114(4) . .
C23 C24 H24A 107(3) . .
O5 C24 H24B 106(4) . .
C23 C24 H24B 108(4) . .
H24A C24 H24B 116(5) . .
N15 C25 O5 120.5(5) . .
N15 C25 C26 119.8(5) . .
O5 C25 C26 119.7(5) . .
N16 C26 O6 121.0(5) . .
N16 C26 C25 118.0(5) . .
O6 C26 C25 120.9(5) . .
N16 C28 C27 104.9(5) . .
N16 C28 H28B 115(4) . .
C27 C28 H28B 108(4) . .
N16 C28 H28A 104(4) . .
C27 C28 H28A 108(4) . .
H28B C28 H28A 116(6) . .
O6 C27 C28 104.3(5) . .
O6 C27 H27A 99(5) . .
C28 C27 H27A 108(4) . .
O6 C27 H27B 113(4) . .
C28 C27 H27B 118(4) . .
H27A C27 H27B 113(5) . .
N13 C19 O3 119.8(5) . .
N13 C19 C20 119.2(5) . .
O3 C19 C20 120.9(5) . .
O3 C18 C17 104.6(4) . .
O3 C18 H18A 105(4) . .
C17 C18 H18A 116(3) . .
O3 C18 H18B 105(3) . .
C17 C18 H18B 113(3) . .
H18A C18 H18B 111(5) . .
N13 C17 C18 104.7(5) . .
N13 C17 H17A 108(3) . .
C18 C17 H17A 113(3) . .
N13 C17 H17B 110(3) . .
C18 C17 H17B 112(3) . .
H17A C17 H17B 110(5) . .
N14 C20 O4 121.0(5) . .
N14 C20 C19 120.4(5) . .
O4 C20 C19 118.6(5) . .
N14 C22 C21 103.9(5) . .
N14 C22 H22B 104(3) . .
C21 C22 H22B 114(3) . .
N14 C22 H22A 107(4) . .
C21 C22 H22A 109(4) . .
H22B C22 H22A 118(5) . .
O4 C21 C22 104.3(5) . .
O4 C21 H21B 104(3) . .
C22 C21 H21B 116(3) . .
O4 C21 H21A 106(3) . .
C22 C21 H21A 110(3) . .
H21B C21 H21A 115(5) . .
O1 C11 N11 123.4(5) . .
O1 C11 H11 121(3) . .
N11 C11 H11 115(3) . .
N11 C14 H14A 109.5 . .
N11 C14 H14B 109.5 . .
H14A C14 H14B 109.5 . .
N11 C14 H14C 109.5 . .
H14A C14 H14C 109.5 . .
H14B C14 H14C 109.5 . .
N11 C13 H13A 113(3) . .
N11 C13 H13C 107(4) . .
H13A C13 H13C 117(5) . .
N11 C13 H13B 112(4) . .
H13A C13 H13B 110(5) . .
H13C C13 H13B 98(6) . .
C12B C12A O2 78.4(16) . .
C12B C12A N12B 64.7(15) . .
O2 C12A N12B 143.1(13) . .
O2 C12A N12A 118.4(10) . .
C12B C12A C15B 120.6(17) . .
O2 C12A C15B 161.0(11) . .
N12B C12A C15B 55.9(11) . .
N12A C12A C15B 80.5(10) . .
N12B C15B C12A 47.1(11) . .
N12A C12B C12A 93(2) . .
C12A C12B N12B 69.7(17) . .
N12A C12B O2 148(2) . .
C12A C12B O2 57.0(13) . .
N12B C12B O2 126.7(19) . .
N12A C12B C15A 70.7(17) . .
C12A C12B C15A 162(2) . .
N12B C12B C15A 96.2(18) . .
O2 C12B C15A 135.6(16) . .

loop_
_geom_bond_atom_site_label_1
_geom_bond_atom_site_label_2
_geom_bond_distance
_geom_bond_site_symmetry_2
Gd1 O2 2.345(4) .
Gd1 O1 2.366(4) .
Gd1 N1 2.502(4) .
Gd1 N2 2.512(4) 3_666
Gd1 N3 2.536(4) 4_575
Gd1 N16 2.551(4) .
Gd1 N15 2.562(4) .
Gd1 N14 2.573(4) .
Gd1 N13 2.631(4) .
Mo1 C2 2.153(5) .
Mo1 C1 2.158(5) .
Mo1 C8 2.163(6) .
Mo1 C6 2.164(5) .
Mo1 C5 2.166(5) .
Mo1 C7 2.167(6) .
Mo1 C3 2.169(5) .
Mo1 C4 2.169(6) .
O2 C12A 1.180(9) .
O2 C12B 1.38(2) .
O5 C25 1.344(6) .
O5 C24 1.479(8) .
O6 C26 1.347(6) .
O6 C27 1.496(8) .
O3 C19 1.352(6) .
O3 C18 1.481(7) .
O1 C11 1.247(6) .
O4 C20 1.343(6) .
O4 C21 1.486(8) .
O7 H7A 1.09(8) .
O7 H7B 1.04(11) .
N2 C2 1.154(6) .
N2 Gd1 2.512(4) 3_666
N1 C1 1.159(6) .
N7 C7 1.150(7) .
N8 C8 1.154(7) .
N6 C6 1.155(6) .
N3 C3 1.157(6) .
N3 Gd1 2.536(4) 4_676
N5 C5 1.153(6) .
N4 C4 1.146(7) .
N16 C26 1.263(7) .
N16 C28 1.483(7) .
N15 C25 1.266(6) .
N15 C23 1.493(7) .
N14 C20 1.269(7) .
N14 C22 1.485(7) .
N13 C19 1.280(6) .
N13 C17 1.474(7) .
N11 C11 1.321(7) .
N11 C13 1.454(7) .
N11 C14 1.463(6) .
C23 C24 1.527(8) .
C23 H23B 1.07(6) .
C23 H23A 1.06(5) .
C24 H24A 0.98(6) .
C24 H24B 1.06(7) .
C25 C26 1.475(8) .
C28 C27 1.516(9) .
C28 H28B 0.89(6) .
C28 H28A 0.98(7) .
C27 H27A 0.98(8) .
C27 H27B 1.11(7) .
C19 C20 1.472(7) .
C18 C17 1.529(8) .
C18 H18A 0.94(6) .
C18 H18B 1.02(7) .
C17 H17A 1.14(6) .
C17 H17B 0.92(6) .
C22 C21 1.518(9) .
C22 H22B 0.99(6) .
C22 H22A 0.98(7) .
C21 H21B 0.94(5) .
C21 H21A 1.03(6) .
C11 H11 1.07(6) .
C14 H14A 0.98 .
C14 H14B 0.98 .
C14 H14C 0.98 .
C13 H13A 0.99(5) .
C13 H13C 1.00(7) .
C13 H13B 1.08(8) .

loop_
_geom_torsion_atom_site_label_1
_geom_torsion_atom_site_label_2
_geom_torsion_atom_site_label_3
_geom_torsion_atom_site_label_4
_geom_torsion
_geom_torsion_site_symmetry_1
O1 Gd1 O2 C12A 10.6(9) .
N1 Gd1 O2 C12A -176.6(9) .
N2 Gd1 O2 C12A -114.2(9) 3_666
N3 Gd1 O2 C12A 39.3(9) 4_575
N16 Gd1 O2 C12A 111.7(9) .
N15 Gd1 O2 C12A 127.8(9) .
N14 Gd1 O2 C12A -38.2(9) .
N13 Gd1 O2 C12A -103.1(9) .
O1 Gd1 O2 C12B 120(2) .
N1 Gd1 O2 C12B -67(2) .
N2 Gd1 O2 C12B -4(2) 3_666
N3 Gd1 O2 C12B 149(2) 4_575
N16 Gd1 O2 C12B -138(2) .
N15 Gd1 O2 C12B -122(2) .
N14 Gd1 O2 C12B 72(2) .
N13 Gd1 O2 C12B 7(2) .
O2 Gd1 O1 C11 33.2(8) .
N1 Gd1 O1 C11 -135.5(6) .
N2 Gd1 O1 C11 177.1(7) 3_666
N3 Gd1 O1 C11 4.2(7) 4_575
N16 Gd1 O1 C11 -54.6(7) .
N15 Gd1 O1 C11 -105.5(7) .
N14 Gd1 O1 C11 84.4(7) .
N13 Gd1 O1 C11 128.8(7) .
O2 Gd1 N1 C1 -70.4(18) .
O1 Gd1 N1 C1 102.2(18) .
N2 Gd1 N1 C1 147.3(19) 3_666
N3 Gd1 N1 C1 -18.3(19) 4_575
N16 Gd1 N1 C1 6.5(18) .
N15 Gd1 N1 C1 73.3(18) .
N14 Gd1 N1 C1 -135.8(18) .
N13 Gd1 N1 C1 -144.3(19) .
O2 Gd1 N16 C26 168.4(4) .
O1 Gd1 N16 C26 -53.5(4) .
N1 Gd1 N16 C26 85.0(4) .
N2 Gd1 N16 C26 29.0(5) 3_666
N3 Gd1 N16 C26 -113.7(4) 4_575
N15 Gd1 N16 C26 0.8(4) .
N14 Gd1 N16 C26 -139.5(4) .
N13 Gd1 N16 C26 122.6(4) .
O2 Gd1 N16 C28 -8.4(5) .
O1 Gd1 N16 C28 129.7(5) .
N1 Gd1 N16 C28 -91.8(5) .
N2 Gd1 N16 C28 -147.9(5) 3_666
N3 Gd1 N16 C28 69.5(5) 4_575
N15 Gd1 N16 C28 -176.0(6) .
N14 Gd1 N16 C28 43.7(6) .
N13 Gd1 N16 C28 -54.2(6) .
O2 Gd1 N15 C25 -20.7(5) .
O1 Gd1 N15 C25 121.8(4) .
N1 Gd1 N15 C25 -77.1(4) .
N2 Gd1 N15 C25 -161.6(4) 3_666
N3 Gd1 N15 C25 56.5(4) 4_575
N16 Gd1 N15 C25 -3.4(4) .
N14 Gd1 N15 C25 136.9(4) .
N13 Gd1 N15 C25 -126.2(4) .
O2 Gd1 N15 C23 170.8(4) .
O1 Gd1 N15 C23 -46.7(5) .
N1 Gd1 N15 C23 114.4(5) .
N2 Gd1 N15 C23 29.9(5) 3_666
N3 Gd1 N15 C23 -112.0(5) 4_575
N16 Gd1 N15 C23 -171.9(5) .
N14 Gd1 N15 C23 -31.6(6) .
N13 Gd1 N15 C23 65.3(5) .
O2 Gd1 N14 C20 -74.4(4) .
O1 Gd1 N14 C20 136.1(4) .
N1 Gd1 N14 C20 -10.0(5) .
N2 Gd1 N14 C20 64.2(4) 3_666
N3 Gd1 N14 C20 -149.3(4) 4_575
N16 Gd1 N14 C20 -124.5(4) .
N15 Gd1 N14 C20 121.2(4) .
N13 Gd1 N14 C20 -1.1(4) .
O2 Gd1 N14 C22 110.1(5) .
O1 Gd1 N14 C22 -39.5(5) .
N1 Gd1 N14 C22 174.5(5) .
N2 Gd1 N14 C22 -111.4(5) 3_666
N3 Gd1 N14 C22 35.2(5) 4_575
N16 Gd1 N14 C22 60.0(6) .
N15 Gd1 N14 C22 -54.4(6) .
N13 Gd1 N14 C22 -176.6(6) .
O2 Gd1 N13 C19 88.8(4) .
O1 Gd1 N13 C19 -48.6(4) .
N1 Gd1 N13 C19 172.8(4) .
N2 Gd1 N13 C19 -99.3(4) 3_666
N3 Gd1 N13 C19 40.4(4) 4_575
N16 Gd1 N13 C19 135.6(4) .
N15 Gd1 N13 C19 -136.2(4) .
N14 Gd1 N13 C19 -0.4(4) .
O2 Gd1 N13 C17 -97.1(5) .
O1 Gd1 N13 C17 125.4(5) .
N1 Gd1 N13 C17 -13.2(5) .
N2 Gd1 N13 C17 74.7(5) 3_666
N3 Gd1 N13 C17 -145.6(5) 4_575
N16 Gd1 N13 C17 -50.4(6) .
N15 Gd1 N13 C17 37.8(6) .
N14 Gd1 N13 C17 173.6(6) .
C12A N12A N12B C12B 21(3) .
C15A N12A N12B C12B -98(12) .
C16 N12A N12B C12B -164.8(16) .
C12B N12A N12B C16 164.8(16) .
C12A N12A N12B C16 -174(2) .
C15A N12A N12B C16 67(12) .
C12B N12A N12B C12A -21(3) .
C15A N12A N12B C12A -119(12) .
C16 N12A N12B C12A 174(2) .
C12B N12A N12B C15B -67(10) .
C12A N12A N12B C15B -45(9) .
C15A N12A N12B C15B -165(5) .
C16 N12A N12B C15B 128(10) .
C25 N15 C23 C24 -0.6(6) .
Gd1 N15 C23 C24 168.8(4) .
C25 O5 C24 C23 -1.6(6) .
N15 C23 C24 O5 1.4(6) .
C23 N15 C25 O5 -0.5(7) .
Gd1 N15 C25 O5 -172.0(3) .
C23 N15 C25 C26 177.1(5) .
Gd1 N15 C25 C26 5.6(6) .
C24 O5 C25 N15 1.5(6) .
C24 O5 C25 C26 -176.2(5) .
C28 N16 C26 O6 -0.8(7) .
Gd1 N16 C26 O6 -178.4(4) .
C28 N16 C26 C25 179.0(5) .
Gd1 N16 C26 C25 1.4(6) .
C27 O6 C26 N16 -2.7(7) .
C27 O6 C26 C25 177.5(5) .
N15 C25 C26 N16 -4.8(8) .
O5 C25 C26 N16 172.8(5) .
N15 C25 C26 O6 175.0(5) .
O5 C25 C26 O6 -7.4(8) .
C26 N16 C28 C27 3.8(7) .
Gd1 N16 C28 C27 -179.0(4) .
C26 O6 C27 C28 4.7(6) .
N16 C28 C27 O6 -5.2(7) .
C17 N13 C19 O3 2.2(7) .
Gd1 N13 C19 O3 177.9(3) .
C17 N13 C19 C20 -174.0(5) .
Gd1 N13 C19 C20 1.7(6) .
C18 O3 C19 N13 -2.1(6) .
C18 O3 C19 C20 174.0(5) .
C19 O3 C18 C17 1.0(6) .
C19 N13 C17 C18 -1.3(6) .
Gd1 N13 C17 C18 -175.7(4) .
O3 C18 C17 N13 0.1(6) .
C22 N14 C20 O4 0.6(7) .
Gd1 N14 C20 O4 -176.2(3) .
C22 N14 C20 C19 179.1(5) .
Gd1 N14 C20 C19 2.4(7) .
C21 O4 C20 N14 9.4(6) .
C21 O4 C20 C19 -169.2(5) .
N13 C19 C20 N14 -2.8(8) .
O3 C19 C20 N14 -178.9(5) .
N13 C19 C20 O4 175.8(5) .
O3 C19 C20 O4 -0.3(7) .
C20 N14 C22 C21 -10.1(6) .
Gd1 N14 C22 C21 165.9(4) .
C20 O4 C21 C22 -14.5(6) .
N14 C22 C21 O4 15.0(6) .
Gd1 O1 C11 N11 -170.0(4) .
C13 N11 C11 O1 -178.4(5) .
C14 N11 C11 O1 0.6(8) .
Gd1 O2 C12A C12B 150.4(10) .
C12B O2 C12A N12B -0.1(18) .
Gd1 O2 C12A N12B 150.3(16) .
C12B O2 C12A N12A 9.8(11) .
Gd1 O2 C12A N12A 160.3(7) .
C12B O2 C12A C15B -175(3) .
Gd1 O2 C12A C15B -25(3) .
N12A N12B C12A C12B 20(3) .
C15B N12B C12A C12B -178.3(16) .
N12A N12B C12A O2 21(4) .
C12B N12B C12A O2 0.1(19) .
C15B N12B C12A O2 -178.1(16) .
C12B N12B C12A N12A -20(3) .
C15B N12B C12A N12A 161(4) .
N12A N12B C12A C15B -161(4) .
C12B N12B C12A C15B 178.3(16) .
N12B N12A C12A C12B -151(4) .
C15A N12A C12A C12B 10.1(15) .
C16 N12A C12A C12B -158(2) .
N12B N12A C12A O2 -166(3) .
C12B N12A C12A O2 -14.7(16) .
C15A N12A C12A O2 -4.6(15) .
C16 N12A C12A O2 -172.6(10) .
C12B N12A C12A N12B 151(4) .
C15A N12A C12A N12B 161(4) .
C16 N12A C12A N12B -7(2) .
N12B N12A C12A C15B 16(3) .
C12B N12A C12A C15B 167.0(17) .
C15A N12A C12A C15B 177.1(12) .
C16 N12A C12A C15B 9.1(13) .
N12B N12A C15A C12B 104(12) .
C12A N12A C15A C12B -7.5(11) .
C16 N12A C15A C12B 162.0(18) .
N12A N12B C15B C12A 47(9) .
C12B N12B C15B C12A -1.5(14) .
C16 N12B C15B C12A 175.3(18) .
C12B C12A C15B N12B 1.8(17) .
O2 C12A C15B N12B 177(3) .
N12A C12A C15B N12B -8.1(15) .
C12B N12B C16 N12A 16.1(16) .
C15B N12B C16 N12A -160(4) .
C12B N12A C16 N12B -52(6) .
C12A N12A C16 N12B 7(3) .
C15A N12A C16 N12B -161(4) .
N12B N12A C12B C12A 29(4) .
C15A N12A C12B C12A -170.8(14) .
C16 N12A C12B C12A 73(6) .
C12A N12A C12B N12B -29(4) .
C15A N12A C12B N12B 161(4) .
C16 N12A C12B N12B 45(5) .
N12B N12A C12B O2 50(5) .
C12A N12A C12B O2 21(2) .
C15A N12A C12B O2 -150(3) .
C16 N12A C12B O2 94(6) .
N12B N12A C12B C15A -161(4) .
C12A N12A C12B C15A 170.8(14) .
C16 N12A C12B C15A -116(6) .
O2 C12A C12B N12A 166.8(14) .
N12B C12A C12B N12A -13.3(17) .
C15B C12A C12B N12A -15(2) .
O2 C12A C12B N12B -179.9(12) .
N12A C12A C12B N12B 13.3(17) .
C15B C12A C12B N12B -1.7(16) .
N12B C12A C12B O2 179.9(12) .
N12A C12A C12B O2 -166.8(14) .
C15B C12A C12B O2 178.2(12) .
O2 C12A C12B C15A 138(6) .
N12B C12A C12B C15A -42(6) .
N12A C12A C12B C15A -29(5) .
C15B C12A C12B C15A -44(6) .
C16 N12B C12B N12A -24(3) .
C12A N12B C12B N12A 149(4) .
C15B N12B C12B N12A 151(5) .
N12A N12B C12B C12A -149(4) .
C16 N12B C12B C12A -173(3) .
C15B N12B C12B C12A 2.0(19) .
N12A N12B C12B O2 -150(4) .
C16 N12B C12B O2 -173.1(19) .
C12A N12B C12B O2 -0.1(12) .
C15B N12B C12B O2 2(3) .
N12A N12B C12B C15A 18(4) .
C16 N12B C12B C15A -5(3) .
C12A N12B C12B C15A 167.7(14) .
C15B N12B C12B C15A 169.7(17) .
C12A O2 C12B N12A -25(3) .
Gd1 O2 C12B N12A -158(2) .
Gd1 O2 C12B C12A -133.2(19) .
C12A O2 C12B N12B 0.1(14) .
Gd1 O2 C12B N12B -133(2) .
C12A O2 C12B C15A -162(2) .
Gd1 O2 C12B C15A 64(3) .
N12A C15A C12B C12A 30(6) .
N12A C15A C12B N12B -8.6(16) .
N12A C15A C12B O2 157(2) .
